data_1540872
loop_
_publ_author_name
'von Schnering, H.G.'
'Wichelhaus, W.'

_publ_section_title
;
 Die Lithiumphosphide Li P5 und Li P7
;
_journal_name_full Naturwissenschaften
_journal_page_first 78
_journal_page_last 79
_journal_volume 59
_journal_year 1972
_chemical_formula_sum 'Li P5'
_space_group_IT_number 33
_symmetry_space_group_name_Hall 'P 2c -2n'
_symmetry_space_group_name_H-M 'P n a 21'
_cell_angle_alpha 90
_cell_angle_beta 90
_cell_angle_gamma 90
_cell_formula_units_Z 4
_cell_length_a 10.439
_cell_length_b 6.584
_cell_length_c 6.545
_cell_volume 449.840
_citation_journal_id_ASTM NATWAY
_cod_data_source_file vonSchnering_NATWAY_1972_310.cif
_cod_data_source_block Li1P5
_cod_original_cell_volume 449.8403
_cod_original_formula_sum 'Li1 P5'
_cod_database_code 1540872

loop_
_symmetry_equiv_pos_as_xyz
x,y,z
-x,-y,z+1/2
-x+1/2,y+1/2,z+1/2
x+1/2,-y+1/2,z

loop_
_atom_site_label
_atom_site_type_symbol
_atom_site_fract_x
_atom_site_fract_y
_atom_site_fract_z
_atom_site_occupancy
_atom_site_U_iso_or_equiv
P5 P 0.1292 0.3896 0.822 1 0.0
Li1 Li 0.897 0.569 0.921 1 0.0
P2 P 0.9072 0.0997 0.096 1 0.0
P3 P 0.1937 0.0786 0.837 1 0.0
P1 P 0.915 0.086 0.577 1 0.0
P4 P 0.3089 0.5558 0.838 1 0.0
